data_7211733
loop_
_publ_author_name
'Fu, Feng'
'Li, Dong-Sheng'
'Wu, Ya-Pan'
'Gao, Xiao-Ming'
'Du*, Miao'
'Tang, Long'
'Zhang, Xiao-Ning'
'Meng, Cai-Xia'

_publ_section_title
;
 A versatile V-shaped tetracarboxylate building block for constructing
 mixed-ligand Co(ii) and Mn(ii) complexes incorporating various N-donor
 co-ligands
;
_journal_issue 4
_journal_name_full CrystEngComm
_journal_page_first 1227
_journal_paper_doi 10.1039/b913861g
_journal_volume 12
_journal_year 2010
_chemical_formula_sum 'C36 H30 Mn2 N4 O14 S'
_chemical_formula_weight 884.58
_chemical_name_systematic
;
?
;
_space_group_IT_number 14
_symmetry_cell_setting monoclinic
_symmetry_space_group_name_Hall '-P 2ybc'
_symmetry_space_group_name_H-M 'P 1 21/c 1'
_atom_sites_solution_hydrogens geom
_atom_sites_solution_primary direct
_atom_sites_solution_secondary difmap
_audit_creation_method SHELXL-97
_cell_angle_alpha 90.00
_cell_angle_beta 94.165(2)
_cell_angle_gamma 90.00
_cell_formula_units_Z 4
_cell_length_a 12.826(3)
_cell_length_b 38.750(8)
_cell_length_c 7.3476(14)
_cell_measurement_reflns_used 7659
_cell_measurement_temperature 291(2)
_cell_measurement_theta_max 28.00
_cell_measurement_theta_min 2.64
_cell_volume 3642.2(13)
_computing_cell_refinement 'Bruker SMART'
_computing_data_collection 'Bruker SMART'
_computing_data_reduction 'Bruker SAINT'
_computing_molecular_graphics 'Bruker SHELXTL'
_computing_publication_material 'Bruker SHELXTL'
_computing_structure_refinement 'SHELXL-97 (Sheldrick, 1997)'
_computing_structure_solution 'SHELXS-97 (Sheldrick, 1990)'
_diffrn_ambient_temperature 291(2)
_diffrn_measured_fraction_theta_full 0.997
_diffrn_measured_fraction_theta_max 0.997
_diffrn_measurement_device_type 'CCD area detector'
_diffrn_measurement_method 'phi and omega scans'
_diffrn_radiation_monochromator graphite
_diffrn_radiation_source 'fine-focus sealed tube'
_diffrn_radiation_type MoK\a
_diffrn_radiation_wavelength 0.71073
_diffrn_reflns_av_R_equivalents 0.0387
_diffrn_reflns_av_sigmaI/netI 0.0370
_diffrn_reflns_limit_h_max 15
_diffrn_reflns_limit_h_min -15
_diffrn_reflns_limit_k_max 46
_diffrn_reflns_limit_k_min -46
_diffrn_reflns_limit_l_max 8
_diffrn_reflns_limit_l_min -8
_diffrn_reflns_number 27247
_diffrn_reflns_theta_full 25.50
_diffrn_reflns_theta_max 25.50
_diffrn_reflns_theta_min 2.64
_exptl_absorpt_coefficient_mu 0.828
_exptl_absorpt_correction_T_max 0.8619
_exptl_absorpt_correction_T_min 0.7251
_exptl_absorpt_correction_type multi-scan
_exptl_absorpt_process_details SADABS
_exptl_crystal_colour yellow
_exptl_crystal_density_diffrn 1.613
_exptl_crystal_density_method 'not measured'
_exptl_crystal_description block
_exptl_crystal_F_000 1808
_exptl_crystal_size_max 0.41
_exptl_crystal_size_mid 0.24
_exptl_crystal_size_min 0.19
_refine_diff_density_max 0.486
_refine_diff_density_min -0.409
_refine_diff_density_rms 0.067
_refine_ls_extinction_method none
_refine_ls_goodness_of_fit_ref 1.091
_refine_ls_hydrogen_treatment constr
_refine_ls_matrix_type full
_refine_ls_number_parameters 514
_refine_ls_number_reflns 6754
_refine_ls_number_restraints 0
_refine_ls_restrained_S_all 1.091
_refine_ls_R_factor_all 0.0527
_refine_ls_R_factor_gt 0.0403
_refine_ls_shift/su_max 0.001
_refine_ls_shift/su_mean 0.000
_refine_ls_structure_factor_coef Fsqd
_refine_ls_weighting_details 'calc w=1/[\s^2^(Fo^2^)+(0.0403P)^2^+3.7581P] where P=(Fo^2^+2Fc^2^)/3'
_refine_ls_weighting_scheme calc
_refine_ls_wR_factor_gt 0.0995
_refine_ls_wR_factor_ref 0.1059
_reflns_number_gt 5482
_reflns_number_total 6754
_reflns_threshold_expression >2sigma(I)
_cod_data_source_file b913861g.txt
_cod_data_source_block a
_cod_depositor_comments
;
The following automatic conversions were performed:

'_symmetry_cell_setting' value 'Monoclinic' changed to 'monoclinic'
according to /home/saulius/struct/CIF-dictionaries/cif_core.dic
dictionary named 'cif_core.dic' version 2.4.2 from
2011-04-26.

'_exptl_absorpt_correction_type' value 'MULTI-SCAN'
changed to 'multi-scan' according to
/home/saulius/struct/CIF-dictionaries/cif_core.dic dictionary named
'cif_core.dic' version 2.4.2 from
2011-04-26.

'_refine_ls_hydrogen_treatment' value 'CONSTR' changed
to 'constr' according to
/home/saulius/struct/CIF-dictionaries/cif_core.dic dictionary named
'cif_core.dic' version 2.4.2 from 2011-04-26.

Automatic conversion script
Id: cif_fix_values 1891 2012-01-12 08:04:46Z andrius 
;
_cod_original_cell_volume 3642.1(12)
_cod_original_sg_symbol_H-M P2(1)/c
_cod_database_code 7211733

loop_
_symmetry_equiv_pos_as_xyz
'x, y, z'
'-x, y+1/2, -z+1/2'
'-x, -y, -z'
'x, -y-1/2, z-1/2'

loop_
_atom_site_label
_atom_site_type_symbol
_atom_site_fract_x
_atom_site_fract_y
_atom_site_fract_z
_atom_site_U_iso_or_equiv
_atom_site_adp_type
_atom_site_occupancy
_atom_site_symmetry_multiplicity
_atom_site_calc_flag
_atom_site_refinement_flags
Mn1 Mn 0.26254(4) 0.046826(12) -0.21950(6) 0.02920(13) Uani 1 1 d .
Mn2 Mn 0.09295(3) 0.149819(11) -0.08389(6) 0.02657(12) Uani 1 1 d .
S1 S 0.56718(5) 0.187876(19) 0.59364(10) 0.02921(17) Uani 1 1 d .
O1 O 0.12047(16) 0.15011(5) 0.2093(3) 0.0335(5) Uani 1 1 d .
H1W H 0.0691 0.1567 0.2627 0.050 Uiso 1 1 d R
H2W H 0.1424 0.1313 0.2494 0.050 Uiso 1 1 d R
O2 O 0.12158(16) 0.04848(6) -0.4147(3) 0.0381(5) Uani 1 1 d .
H3W H 0.0634 0.0529 -0.3753 0.057 Uiso 1 1 d R
H4W H 0.1380 0.0635 -0.4873 0.057 Uiso 1 1 d R
O3 O 0.13786(18) 0.04428(6) -0.0285(3) 0.0483(6) Uani 1 1 d .
H5W H 0.0946 0.0602 -0.0293 0.072 Uiso 1 1 d R
H6W H 0.1390 0.0334 0.0690 0.072 Uiso 1 1 d R
O4 O 0.1268(3) 1.00313(7) 0.2757(4) 0.0727(9) Uani 1 1 d .
H7W H 0.1226 1.0106 0.3816 0.109 Uiso 1 1 d R
H8W H 0.1080 0.9825 0.2687 0.109 Uiso 1 1 d R
O5 O 0.23759(15) 0.12279(6) -0.0862(3) 0.0341(5) Uani 1 1 d .
O6 O 0.34180(17) 0.07867(5) -0.0110(3) 0.0372(5) Uani 1 1 d .
O7 O 0.20307(15) 0.08919(5) 0.3398(3) 0.0341(5) Uani 1 1 d .
O8 O 0.32480(16) 0.07808(6) 0.5658(3) 0.0347(5) Uani 1 1 d .
O9 O 0.60552(16) 0.21847(6) 0.5113(3) 0.0412(6) Uani 1 1 d .
O10 O 0.51016(16) 0.19064(6) 0.7540(3) 0.0380(5) Uani 1 1 d .
O11 O 0.95139(17) 0.16572(7) 0.3878(3) 0.0484(6) Uani 1 1 d .
O12 O 1.04098(15) 0.14461(6) 0.6322(3) 0.0387(5) Uani 1 1 d .
O13 O 0.99608(16) 0.10294(6) 0.9347(3) 0.0379(5) Uani 1 1 d .
O14 O 0.93444(18) 0.06574(6) 0.7213(4) 0.0499(6) Uani 1 1 d .
N1 N 0.4227(2) 0.02096(7) -0.2295(4) 0.0363(6) Uani 1 1 d .
N2 N 0.2425(2) -0.01228(7) -0.2335(4) 0.0410(7) Uani 1 1 d .
N3 N 0.15867(18) 0.20293(7) -0.1497(3) 0.0312(6) Uani 1 1 d .
N4 N -0.03176(18) 0.19047(6) -0.0344(3) 0.0300(6) Uani 1 1 d .
C1 C 0.5111(3) 0.03889(9) -0.2268(5) 0.0466(9) Uani 1 1 d .
H1A H 0.5077 0.0627 -0.2104 0.056 Uiso 1 1 calc R
C2 C 0.6073(3) 0.02432(10) -0.2470(5) 0.0494(9) Uani 1 1 d .
H2A H 0.6672 0.0379 -0.2443 0.059 Uiso 1 1 calc R
C3 C 0.6125(3) -0.01058(11) -0.2711(5) 0.0551(10) Uani 1 1 d .
H3A H 0.6764 -0.0213 -0.2849 0.066 Uiso 1 1 calc R
C4 C 0.5220(3) -0.02963(10) -0.2746(5) 0.0536(10) Uani 1 1 d .
H4 H 0.5241 -0.0534 -0.2905 0.064 Uiso 1 1 calc R
C5 C 0.4277(3) -0.01323(8) -0.2545(4) 0.0353(7) Uani 1 1 d .
C6 C 0.3264(3) -0.03178(8) -0.2575(4) 0.0380(8) Uani 1 1 d .
C7 C 0.3170(4) -0.06730(9) -0.2825(5) 0.0553(10) Uani 1 1 d .
H7 H 0.3757 -0.0807 -0.2992 0.066 Uiso 1 1 calc R
C8 C 0.2201(4) -0.08241(11) -0.2821(5) 0.0640(12) Uani 1 1 d .
H8 H 0.2129 -0.1061 -0.2990 0.077 Uiso 1 1 calc R
C9 C 0.1346(4) -0.06257(11) -0.2570(5) 0.0586(11) Uani 1 1 d .
H9 H 0.0685 -0.0724 -0.2562 0.070 Uiso 1 1 calc R
C10 C 0.1485(3) -0.02749(10) -0.2328(5) 0.0536(10) Uani 1 1 d .
H10 H 0.0905 -0.0138 -0.2152 0.064 Uiso 1 1 calc R
C11 C 0.2571(2) 0.20869(9) -0.1900(5) 0.0411(8) Uani 1 1 d .
H11 H 0.3005 0.1898 -0.2035 0.049 Uiso 1 1 calc R
C12 C 0.2976(3) 0.24121(10) -0.2126(5) 0.0470(9) Uani 1 1 d .
H12 H 0.3667 0.2441 -0.2402 0.056 Uiso 1 1 calc R
C13 C 0.2340(3) 0.26920(9) -0.1936(5) 0.0477(9) Uani 1 1 d .
H13 H 0.2596 0.2915 -0.2065 0.057 Uiso 1 1 calc R
C14 C 0.1314(3) 0.26395(9) -0.1551(5) 0.0421(8) Uani 1 1 d .
H14 H 0.0867 0.2826 -0.1435 0.050 Uiso 1 1 calc R
C15 C 0.0958(2) 0.23046(8) -0.1340(4) 0.0311(7) Uani 1 1 d .
C16 C -0.0133(2) 0.22295(8) -0.0907(4) 0.0311(7) Uani 1 1 d .
C17 C -0.0923(3) 0.24728(9) -0.1080(5) 0.0481(9) Uani 1 1 d .
H17 H -0.0788 0.2695 -0.1487 0.058 Uiso 1 1 calc R
C18 C -0.1914(3) 0.23825(10) -0.0641(6) 0.0547(10) Uani 1 1 d .
H18 H -0.2460 0.2540 -0.0798 0.066 Uiso 1 1 calc R
C19 C -0.2089(3) 0.20589(10) 0.0031(5) 0.0464(9) Uani 1 1 d .
H19 H -0.2743 0.1997 0.0394 0.056 Uiso 1 1 calc R
C20 C -0.1273(2) 0.18276(9) 0.0153(4) 0.0359(7) Uani 1 1 d .
H20 H -0.1391 0.1608 0.0602 0.043 Uiso 1 1 calc R
C21 C 0.3081(2) 0.10839(8) 0.0142(4) 0.0274(6) Uani 1 1 d .
C22 C 0.3652(2) 0.12872(7) 0.1665(4) 0.0258(6) Uani 1 1 d .
C23 C 0.3620(2) 0.12061(7) 0.3513(4) 0.0240(6) Uani 1 1 d .
C24 C 0.4237(2) 0.13927(7) 0.4798(4) 0.0267(6) Uani 1 1 d .
H24 H 0.4217 0.1341 0.6031 0.032 Uiso 1 1 calc R
C25 C 0.4880(2) 0.16542(8) 0.4260(4) 0.0281(6) Uani 1 1 d .
C26 C 0.4917(2) 0.17372(9) 0.2434(4) 0.0347(7) Uani 1 1 d .
H26 H 0.5348 0.1914 0.2074 0.042 Uiso 1 1 calc R
C27 C 0.4302(2) 0.15532(8) 0.1156(4) 0.0342(7) Uani 1 1 d .
H27 H 0.4322 0.1608 -0.0074 0.041 Uiso 1 1 calc R
C28 C 0.2908(2) 0.09348(7) 0.4235(4) 0.0257(6) Uani 1 1 d .
C29 C 0.6739(2) 0.15974(8) 0.6470(4) 0.0281(6) Uani 1 1 d .
C30 C 0.6623(2) 0.13287(8) 0.7689(4) 0.0353(7) Uani 1 1 d .
H30 H 0.5986 0.1292 0.8187 0.042 Uiso 1 1 calc R
C31 C 0.7463(2) 0.11167(8) 0.8153(4) 0.0358(7) Uani 1 1 d .
H31 H 0.7382 0.0932 0.8938 0.043 Uiso 1 1 calc R
C32 C 0.8432(2) 0.11753(7) 0.7464(4) 0.0287(6) Uani 1 1 d .
C33 C 0.8544(2) 0.14458(7) 0.6236(4) 0.0263(6) Uani 1 1 d .
C34 C 0.7679(2) 0.16519(8) 0.5720(4) 0.0281(6) Uani 1 1 d .
H34 H 0.7739 0.1827 0.4867 0.034 Uiso 1 1 calc R
C35 C 0.9327(2) 0.09352(8) 0.8039(4) 0.0331(7) Uani 1 1 d .
C36 C 0.9574(2) 0.15220(8) 0.5420(4) 0.0292(6) Uani 1 1 d .

loop_
_atom_site_aniso_label
_atom_site_aniso_U_11
_atom_site_aniso_U_22
_atom_site_aniso_U_33
_atom_site_aniso_U_23
_atom_site_aniso_U_13
_atom_site_aniso_U_12
Mn1 0.0344(3) 0.0273(2) 0.0259(2) 0.00201(18) 0.00169(18) 0.00356(19)
Mn2 0.0250(2) 0.0276(2) 0.0268(2) 0.00130(18) -0.00006(17) 0.00466(17)
S1 0.0215(3) 0.0312(4) 0.0348(4) 0.0003(3) 0.0011(3) -0.0030(3)
O1 0.0350(11) 0.0385(12) 0.0277(11) 0.0059(9) 0.0077(9) 0.0111(9)
O2 0.0367(12) 0.0406(13) 0.0373(13) 0.0106(10) 0.0047(10) -0.0021(10)
O3 0.0504(15) 0.0503(15) 0.0455(14) 0.0095(11) 0.0128(11) 0.0141(11)
O4 0.111(3) 0.0499(17) 0.0593(19) -0.0011(14) 0.0219(17) -0.0188(16)
O5 0.0292(11) 0.0453(13) 0.0269(11) -0.0013(9) -0.0042(9) 0.0127(9)
O6 0.0429(12) 0.0331(12) 0.0344(12) -0.0070(9) -0.0047(9) 0.0127(10)
O7 0.0308(11) 0.0363(12) 0.0343(12) 0.0085(9) -0.0047(9) -0.0056(9)
O8 0.0343(11) 0.0395(13) 0.0295(11) 0.0116(9) -0.0027(9) -0.0027(9)
O9 0.0305(11) 0.0346(13) 0.0581(15) 0.0078(11) 0.0000(10) -0.0071(9)
O10 0.0330(12) 0.0453(13) 0.0364(12) -0.0072(10) 0.0074(9) -0.0023(10)
O11 0.0350(12) 0.0789(18) 0.0328(13) 0.0222(12) 0.0117(10) 0.0162(12)
O12 0.0248(11) 0.0635(16) 0.0277(12) 0.0023(10) 0.0006(9) 0.0029(10)
O13 0.0349(12) 0.0361(12) 0.0410(13) 0.0088(10) -0.0081(10) -0.0013(9)
O14 0.0465(14) 0.0330(13) 0.0695(18) -0.0081(12) 0.0000(12) 0.0024(11)
N1 0.0417(16) 0.0320(15) 0.0354(15) -0.0004(11) 0.0033(12) 0.0072(12)
N2 0.0463(17) 0.0324(15) 0.0441(17) 0.0039(12) 0.0011(13) 0.0000(13)
N3 0.0285(13) 0.0339(14) 0.0314(14) 0.0036(11) 0.0034(10) 0.0058(11)
N4 0.0285(13) 0.0348(14) 0.0265(13) -0.0002(11) -0.0001(10) 0.0047(11)
C1 0.044(2) 0.039(2) 0.057(2) -0.0073(17) 0.0045(17) 0.0045(16)
C2 0.040(2) 0.062(3) 0.046(2) -0.0046(18) 0.0008(16) 0.0043(17)
C3 0.045(2) 0.062(3) 0.058(3) -0.002(2) 0.0041(18) 0.0214(19)
C4 0.062(3) 0.041(2) 0.058(2) 0.0015(18) 0.0040(19) 0.0222(19)
C5 0.051(2) 0.0313(17) 0.0228(16) 0.0020(12) -0.0002(13) 0.0117(14)
C6 0.056(2) 0.0332(18) 0.0244(16) 0.0029(13) 0.0003(14) 0.0059(15)
C7 0.086(3) 0.033(2) 0.047(2) -0.0061(16) 0.005(2) 0.0053(19)
C8 0.107(4) 0.038(2) 0.046(2) -0.0053(18) -0.001(2) -0.018(2)
C9 0.071(3) 0.053(3) 0.050(2) 0.0045(19) -0.005(2) -0.022(2)
C10 0.052(2) 0.049(2) 0.059(2) 0.0095(18) -0.0004(18) -0.0086(18)
C11 0.0332(17) 0.043(2) 0.049(2) 0.0074(16) 0.0094(15) 0.0079(14)
C12 0.0347(18) 0.053(2) 0.054(2) 0.0095(18) 0.0099(16) -0.0023(16)
C13 0.050(2) 0.038(2) 0.055(2) 0.0077(16) 0.0051(17) -0.0072(16)
C14 0.0442(19) 0.0338(19) 0.048(2) 0.0025(15) 0.0017(16) 0.0067(15)
C15 0.0331(16) 0.0324(17) 0.0276(16) 0.0030(12) -0.0001(12) 0.0055(13)
C16 0.0335(16) 0.0321(17) 0.0270(16) -0.0024(12) -0.0019(12) 0.0081(13)
C17 0.042(2) 0.038(2) 0.065(2) 0.0015(17) 0.0022(17) 0.0122(15)
C18 0.037(2) 0.050(2) 0.076(3) -0.014(2) 0.0007(18) 0.0190(17)
C19 0.0279(17) 0.062(2) 0.050(2) -0.0157(18) 0.0077(15) 0.0017(16)
C20 0.0324(17) 0.045(2) 0.0301(17) -0.0051(14) 0.0016(13) -0.0033(14)
C21 0.0242(14) 0.0357(17) 0.0228(15) -0.0003(12) 0.0054(11) 0.0042(12)
C22 0.0231(14) 0.0294(16) 0.0247(15) -0.0013(12) 0.0002(11) 0.0070(11)
C23 0.0231(14) 0.0254(15) 0.0235(15) 0.0015(11) 0.0011(11) 0.0025(11)
C24 0.0270(15) 0.0310(16) 0.0221(15) 0.0028(12) 0.0010(11) -0.0012(12)
C25 0.0199(14) 0.0317(16) 0.0325(16) 0.0019(12) 0.0006(11) -0.0003(12)
C26 0.0255(15) 0.0436(19) 0.0353(18) 0.0102(14) 0.0044(13) -0.0059(13)
C27 0.0315(16) 0.0451(19) 0.0264(16) 0.0068(14) 0.0040(12) -0.0019(14)
C28 0.0281(15) 0.0228(15) 0.0262(15) -0.0009(12) 0.0024(12) 0.0014(11)
C29 0.0236(14) 0.0318(16) 0.0282(16) 0.0010(12) -0.0018(11) -0.0016(12)
C30 0.0248(15) 0.0419(19) 0.0389(18) 0.0058(14) 0.0014(13) -0.0076(13)
C31 0.0322(17) 0.0358(18) 0.0387(18) 0.0096(14) -0.0009(13) -0.0058(13)
C32 0.0297(15) 0.0272(15) 0.0284(16) -0.0026(12) -0.0028(12) -0.0017(12)
C33 0.0264(15) 0.0294(16) 0.0228(15) -0.0030(12) -0.0002(11) -0.0015(12)
C34 0.0256(15) 0.0312(16) 0.0274(16) 0.0004(12) 0.0011(11) -0.0024(12)
C35 0.0292(16) 0.0289(17) 0.0413(19) 0.0076(14) 0.0028(13) -0.0021(12)
C36 0.0283(16) 0.0314(16) 0.0281(16) -0.0028(13) 0.0042(12) 0.0027(12)

loop_
_atom_type_symbol
_atom_type_description
_atom_type_scat_dispersion_real
_atom_type_scat_dispersion_imag
_atom_type_scat_source
C C 0.0033 0.0016 'International Tables Vol C Tables 4.2.6.8 and 6.1.1.4'
H H 0.0000 0.0000 'International Tables Vol C Tables 4.2.6.8 and 6.1.1.4'
N N 0.0061 0.0033 'International Tables Vol C Tables 4.2.6.8 and 6.1.1.4'
O O 0.0106 0.0060 'International Tables Vol C Tables 4.2.6.8 and 6.1.1.4'
S S 0.1246 0.1234 'International Tables Vol C Tables 4.2.6.8 and 6.1.1.4'
Mn Mn 0.3368 0.7283 'International Tables Vol C Tables 4.2.6.8 and 6.1.1.4'

loop_
_geom_angle_atom_site_label_1
_geom_angle_atom_site_label_2
_geom_angle_atom_site_label_3
_geom_angle
_geom_angle_site_symmetry_1
_geom_angle_site_symmetry_3
O6 Mn1 O8 91.00(8) . 1_554
O6 Mn1 O3 84.27(9) . .
O8 Mn1 O3 143.52(9) 1_554 .
O6 Mn1 O2 139.29(8) . .
O8 Mn1 O2 80.87(8) 1_554 .
O3 Mn1 O2 79.55(9) . .
O6 Mn1 N1 84.03(9) . .
O8 Mn1 N1 81.01(9) 1_554 .
O3 Mn1 N1 133.95(9) . .
O2 Mn1 N1 132.85(9) . .
O6 Mn1 N2 130.05(9) . .
O8 Mn1 N2 124.30(9) 1_554 .
O3 Mn1 N2 84.28(10) . .
O2 Mn1 N2 85.25(9) . .
N1 Mn1 N2 70.21(10) . .
O5 Mn2 O12 98.90(8) . 1_454
O5 Mn2 O1 86.05(8) . .
O12 Mn2 O1 169.96(8) 1_454 .
O5 Mn2 O13 95.17(8) . 1_454
O12 Mn2 O13 81.21(8) 1_454 1_454
O1 Mn2 O13 89.68(8) . 1_454
O5 Mn2 N3 96.09(9) . .
O12 Mn2 N3 88.43(9) 1_454 .
O1 Mn2 N3 99.79(9) . .
O13 Mn2 N3 165.74(8) 1_454 .
O5 Mn2 N4 163.04(9) . .
O12 Mn2 N4 92.72(8) 1_454 .
O1 Mn2 N4 84.46(8) . .
O13 Mn2 N4 98.80(9) 1_454 .
N3 Mn2 N4 71.79(9) . .
O9 S1 O10 119.71(14) . .
O9 S1 C25 108.07(14) . .
O10 S1 C25 107.93(13) . .
O9 S1 C29 108.60(13) . .
O10 S1 C29 107.22(14) . .
C25 S1 C29 104.28(14) . .
Mn2 O1 H1W 113.3 . .
Mn2 O1 H2W 112.1 . .
H1W O1 H2W 111.2 . .
Mn1 O2 H3W 119.1 . .
Mn1 O2 H4W 101.7 . .
H3W O2 H4W 110.8 . .
Mn1 O3 H5W 118.5 . .
Mn1 O3 H6W 127.1 . .
H5W O3 H6W 110.7 . .
H7W O4 H8W 110.6 . .
C21 O5 Mn2 143.51(19) . .
C21 O6 Mn1 118.77(19) . .
C28 O8 Mn1 137.89(19) . 1_556
C36 O12 Mn2 133.1(2) . 1_656
C35 O13 Mn2 121.49(19) . 1_656
C1 N1 C5 118.0(3) . .
C1 N1 Mn1 122.5(2) . .
C5 N1 Mn1 119.2(2) . .
C6 N2 C10 119.0(3) . .
C6 N2 Mn1 118.6(2) . .
C10 N2 Mn1 122.2(2) . .
C11 N3 C15 117.9(3) . .
C11 N3 Mn2 124.4(2) . .
C15 N3 Mn2 117.51(19) . .
C20 N4 C16 118.4(3) . .
C20 N4 Mn2 123.6(2) . .
C16 N4 Mn2 116.83(19) . .
N1 C1 C2 123.7(3) . .
N1 C1 H1A 118.1 . .
C2 C1 H1A 118.1 . .
C3 C2 C1 118.3(4) . .
C3 C2 H2A 120.9 . .
C1 C2 H2A 120.9 . .
C2 C3 C4 119.0(3) . .
C2 C3 H3A 120.5 . .
C4 C3 H3A 120.5 . .
C3 C4 C5 119.7(4) . .
C3 C4 H4 120.2 . .
C5 C4 H4 120.2 . .
N1 C5 C4 121.3(3) . .
N1 C5 C6 115.5(3) . .
C4 C5 C6 123.2(3) . .
N2 C6 C7 120.8(3) . .
N2 C6 C5 115.9(3) . .
C7 C6 C5 123.3(3) . .
C8 C7 C6 119.4(4) . .
C8 C7 H7 120.3 . .
C6 C7 H7 120.3 . .
C9 C8 C7 119.8(4) . .
C9 C8 H8 120.1 . .
C7 C8 H8 120.1 . .
C8 C9 C10 118.4(4) . .
C8 C9 H9 120.8 . .
C10 C9 H9 120.8 . .
N2 C10 C9 122.7(4) . .
N2 C10 H10 118.7 . .
C9 C10 H10 118.7 . .
N3 C11 C12 123.4(3) . .
N3 C11 H11 118.3 . .
C12 C11 H11 118.3 . .
C13 C12 C11 118.6(3) . .
C13 C12 H12 120.7 . .
C11 C12 H12 120.7 . .
C12 C13 C14 119.2(3) . .
C12 C13 H13 120.4 . .
C14 C13 H13 120.4 . .
C13 C14 C15 119.1(3) . .
C13 C14 H14 120.4 . .
C15 C14 H14 120.4 . .
N3 C15 C14 121.8(3) . .
N3 C15 C16 116.2(3) . .
C14 C15 C16 122.0(3) . .
N4 C16 C17 121.3(3) . .
N4 C16 C15 115.9(2) . .
C17 C16 C15 122.8(3) . .
C18 C17 C16 119.2(3) . .
C18 C17 H17 120.4 . .
C16 C17 H17 120.4 . .
C19 C18 C17 119.6(3) . .
C19 C18 H18 120.2 . .
C17 C18 H18 120.2 . .
C18 C19 C20 118.4(3) . .
C18 C19 H19 120.8 . .
C20 C19 H19 120.8 . .
N4 C20 C19 123.0(3) . .
N4 C20 H20 118.5 . .
C19 C20 H20 118.5 . .
O6 C21 O5 124.4(3) . .
O6 C21 C22 115.8(2) . .
O5 C21 C22 119.5(3) . .
C27 C22 C23 119.2(3) . .
C27 C22 C21 117.0(3) . .
C23 C22 C21 123.7(3) . .
C24 C23 C22 119.2(3) . .
C24 C23 C28 116.8(2) . .
C22 C23 C28 123.9(2) . .
C25 C24 C23 120.6(3) . .
C25 C24 H24 119.7 . .
C23 C24 H24 119.7 . .
C24 C25 C26 120.7(3) . .
C24 C25 S1 119.1(2) . .
C26 C25 S1 120.2(2) . .
C27 C26 C25 118.8(3) . .
C27 C26 H26 120.6 . .
C25 C26 H26 120.6 . .
C26 C27 C22 121.5(3) . .
C26 C27 H27 119.2 . .
C22 C27 H27 119.2 . .
O7 C28 O8 126.3(3) . .
O7 C28 C23 117.6(2) . .
O8 C28 C23 116.1(2) . .
C34 C29 C30 120.7(3) . .
C34 C29 S1 120.1(2) . .
C30 C29 S1 119.1(2) . .
C31 C30 C29 119.2(3) . .
C31 C30 H30 120.4 . .
C29 C30 H30 120.4 . .
C30 C31 C32 121.0(3) . .
C30 C31 H31 119.5 . .
C32 C31 H31 119.5 . .
C31 C32 C33 119.5(3) . .
C31 C32 C35 118.4(3) . .
C33 C32 C35 122.1(3) . .
C34 C33 C32 119.2(3) . .
C34 C33 C36 118.5(3) . .
C32 C33 C36 122.2(3) . .
C29 C34 C33 120.3(3) . .
C29 C34 H34 119.9 . .
C33 C34 H34 119.9 . .
O14 C35 O13 126.1(3) . .
O14 C35 C32 116.0(3) . .
O13 C35 C32 117.8(3) . .
O11 C36 O12 125.0(3) . .
O11 C36 C33 116.3(3) . .
O12 C36 C33 118.7(3) . .

loop_
_geom_bond_atom_site_label_1
_geom_bond_atom_site_label_2
_geom_bond_distance
_geom_bond_site_symmetry_2
Mn1 O6 2.162(2) .
Mn1 O8 2.185(2) 1_554
Mn1 O3 2.205(2) .
Mn1 O2 2.225(2) .
Mn1 N1 2.292(3) .
Mn1 N2 2.306(3) .
Mn2 O5 2.132(2) .
Mn2 O12 2.153(2) 1_454
Mn2 O1 2.157(2) .
Mn2 O13 2.211(2) 1_454
Mn2 N3 2.289(3) .
Mn2 N4 2.293(2) .
S1 O9 1.434(2) .
S1 O10 1.435(2) .
S1 C25 1.767(3) .
S1 C29 1.772(3) .
O1 H1W 0.8309 .
O1 H2W 0.8291 .
O2 H3W 0.8366 .
O2 H4W 0.8278 .
O3 H5W 0.8306 .
O3 H6W 0.8307 .
O4 H7W 0.8357 .
O4 H8W 0.8341 .
O5 C21 1.255(3) .
O6 C21 1.249(3) .
O7 C28 1.253(3) .
O8 C28 1.254(3) .
O8 Mn1 2.185(2) 1_556
O11 C36 1.245(4) .
O12 C36 1.254(3) .
O12 Mn2 2.153(2) 1_656
O13 C35 1.267(4) .
O13 Mn2 2.211(2) 1_656
O14 C35 1.237(4) .
N1 C1 1.329(4) .
N1 C5 1.340(4) .
N2 C6 1.337(4) .
N2 C10 1.342(4) .
N3 C11 1.337(4) .
N3 C15 1.347(4) .
N4 C20 1.338(4) .
N4 C16 1.351(4) .
C1 C2 1.374(5) .
C1 H1A 0.9300 .
C2 C3 1.366(5) .
C2 H2A 0.9300 .
C3 C4 1.375(6) .
C3 H3A 0.9300 .
C4 C5 1.384(5) .
C4 H4 0.9300 .
C5 C6 1.483(5) .
C6 C7 1.392(5) .
C7 C8 1.374(6) .
C7 H7 0.9300 .
C8 C9 1.363(6) .
C8 H8 0.9300 .
C9 C10 1.381(6) .
C9 H9 0.9300 .
C10 H10 0.9300 .
C11 C12 1.378(5) .
C11 H11 0.9300 .
C12 C13 1.371(5) .
C12 H12 0.9300 .
C13 C14 1.381(5) .
C13 H13 0.9300 .
C14 C15 1.388(5) .
C14 H14 0.9300 .
C15 C16 1.485(4) .
C16 C17 1.384(4) .
C17 C18 1.378(5) .
C17 H17 0.9300 .
C18 C19 1.372(5) .
C18 H18 0.9300 .
C19 C20 1.376(5) .
C19 H19 0.9300 .
C20 H20 0.9300 .
C21 C22 1.513(4) .
C22 C27 1.394(4) .
C22 C23 1.397(4) .
C23 C24 1.390(4) .
C23 C28 1.514(4) .
C24 C25 1.382(4) .
C24 H24 0.9300 .
C25 C26 1.384(4) .
C26 C27 1.380(4) .
C26 H26 0.9300 .
C27 H27 0.9300 .
C29 C34 1.378(4) .
C29 C30 1.389(4) .
C30 C31 1.377(4) .
C30 H30 0.9300 .
C31 C32 1.396(4) .
C31 H31 0.9300 .
C32 C33 1.397(4) .
C32 C35 1.513(4) .
C33 C34 1.396(4) .
C33 C36 1.520(4) .
C34 H34 0.9300 .

loop_
_geom_hbond_atom_site_label_D
_geom_hbond_atom_site_label_H
_geom_hbond_atom_site_label_A
_geom_hbond_distance_DH
_geom_hbond_distance_HA
_geom_hbond_distance_DA
_geom_hbond_angle_DHA
_geom_hbond_site_symmetry_A
O4 H8W O14 0.83 1.95 2.782(4) 174.3 3_666
O4 H7W O2 0.84 2.10 2.880(4) 155.7 1_566
O3 H6W O4 0.83 1.93 2.757(4) 171.1 1_545
O3 H5W O13 0.83 2.09 2.911(3) 171.6 1_454
O2 H4W O8 0.83 2.46 2.861(3) 110.4 1_554
O2 H4W O7 0.83 1.86 2.667(3) 164.9 1_554
O2 H3W O14 0.84 1.91 2.749(3) 176.1 1_454
O1 H2W O7 0.83 1.91 2.733(3) 175.7 .
O1 H1W O11 0.83 1.86 2.684(3) 173.1 1_455

loop_
_geom_torsion_atom_site_label_1
_geom_torsion_atom_site_label_2
_geom_torsion_atom_site_label_3
_geom_torsion_atom_site_label_4
_geom_torsion
_geom_torsion_site_symmetry_1
O12 Mn2 O5 C21 -163.1(3) 1_454
O1 Mn2 O5 C21 8.1(3) .
O13 Mn2 O5 C21 -81.3(3) 1_454
N3 Mn2 O5 C21 107.5(3) .
N4 Mn2 O5 C21 64.2(5) .
O8 Mn1 O6 C21 72.5(2) 1_554
O3 Mn1 O6 C21 -71.3(2) .
O2 Mn1 O6 C21 -4.6(3) .
N1 Mn1 O6 C21 153.3(2) .
N2 Mn1 O6 C21 -148.9(2) .
O6 Mn1 N1 C1 -43.4(3) .
O8 Mn1 N1 C1 48.6(3) 1_554
O3 Mn1 N1 C1 -119.5(3) .
O2 Mn1 N1 C1 117.1(3) .
N2 Mn1 N1 C1 -179.9(3) .
O6 Mn1 N1 C5 142.4(2) .
O8 Mn1 N1 C5 -125.6(2) 1_554
O3 Mn1 N1 C5 66.3(3) .
O2 Mn1 N1 C5 -57.1(3) .
N2 Mn1 N1 C5 5.9(2) .
O6 Mn1 N2 C6 -69.6(3) .
O8 Mn1 N2 C6 57.3(3) 1_554
O3 Mn1 N2 C6 -147.2(2) .
O2 Mn1 N2 C6 132.9(2) .
N1 Mn1 N2 C6 -6.2(2) .
O6 Mn1 N2 C10 115.7(3) .
O8 Mn1 N2 C10 -117.4(3) 1_554
O3 Mn1 N2 C10 38.1(3) .
O2 Mn1 N2 C10 -41.8(3) .
N1 Mn1 N2 C10 179.1(3) .
O5 Mn2 N3 C11 5.5(3) .
O12 Mn2 N3 C11 -93.3(3) 1_454
O1 Mn2 N3 C11 92.5(3) .
O13 Mn2 N3 C11 -136.5(4) 1_454
N4 Mn2 N3 C11 173.3(3) .
O5 Mn2 N3 C15 -169.6(2) .
O12 Mn2 N3 C15 91.6(2) 1_454
O1 Mn2 N3 C15 -82.6(2) .
O13 Mn2 N3 C15 48.4(5) 1_454
N4 Mn2 N3 C15 -1.8(2) .
O5 Mn2 N4 C20 -137.2(3) .
O12 Mn2 N4 C20 89.5(2) 1_454
O1 Mn2 N4 C20 -80.9(2) .
O13 Mn2 N4 C20 7.9(2) 1_454
N3 Mn2 N4 C20 176.9(2) .
O5 Mn2 N4 C16 55.1(4) .
O12 Mn2 N4 C16 -78.2(2) 1_454
O1 Mn2 N4 C16 111.5(2) .
O13 Mn2 N4 C16 -159.7(2) 1_454
N3 Mn2 N4 C16 9.2(2) .
C5 N1 C1 C2 -0.5(5) .
Mn1 N1 C1 C2 -174.7(3) .
N1 C1 C2 C3 0.0(6) .
C1 C2 C3 C4 0.1(6) .
C2 C3 C4 C5 0.2(6) .
C1 N1 C5 C4 0.8(5) .
Mn1 N1 C5 C4 175.3(2) .
C1 N1 C5 C6 -179.6(3) .
Mn1 N1 C5 C6 -5.1(3) .
C3 C4 C5 N1 -0.7(5) .
C3 C4 C5 C6 179.7(3) .
C10 N2 C6 C7 0.3(5) .
Mn1 N2 C6 C7 -174.5(3) .
C10 N2 C6 C5 -179.3(3) .
Mn1 N2 C6 C5 5.9(4) .
N1 C5 C6 N2 -0.5(4) .
C4 C5 C6 N2 179.1(3) .
N1 C5 C6 C7 179.8(3) .
C4 C5 C6 C7 -0.6(5) .
N2 C6 C7 C8 -0.1(5) .
C5 C6 C7 C8 179.5(3) .
C6 C7 C8 C9 -0.2(6) .
C7 C8 C9 C10 0.1(6) .
C6 N2 C10 C9 -0.4(5) .
Mn1 N2 C10 C9 174.2(3) .
C8 C9 C10 N2 0.2(6) .
C15 N3 C11 C12 1.3(5) .
Mn2 N3 C11 C12 -173.8(3) .
N3 C11 C12 C13 -0.2(6) .
C11 C12 C13 C14 -0.9(5) .
C12 C13 C14 C15 0.9(5) .
C11 N3 C15 C14 -1.2(5) .
Mn2 N3 C15 C14 174.2(2) .
C11 N3 C15 C16 179.4(3) .
Mn2 N3 C15 C16 -5.1(3) .
C13 C14 C15 N3 0.1(5) .
C13 C14 C15 C16 179.4(3) .
C20 N4 C16 C17 -4.0(4) .
Mn2 N4 C16 C17 164.4(2) .
C20 N4 C16 C15 176.6(3) .
Mn2 N4 C16 C15 -15.0(3) .
N3 C15 C16 N4 13.4(4) .
C14 C15 C16 N4 -165.9(3) .
N3 C15 C16 C17 -166.0(3) .
C14 C15 C16 C17 14.7(5) .
N4 C16 C17 C18 1.0(5) .
C15 C16 C17 C18 -179.7(3) .
C16 C17 C18 C19 2.8(6) .
C17 C18 C19 C20 -3.4(6) .
C16 N4 C20 C19 3.4(4) .
Mn2 N4 C20 C19 -164.1(2) .
C18 C19 C20 N4 0.3(5) .
Mn1 O6 C21 O5 -8.0(4) .
Mn1 O6 C21 C22 178.01(18) .
Mn2 O5 C21 O6 129.3(3) .
Mn2 O5 C21 C22 -56.9(4) .
O6 C21 C22 C27 106.3(3) .
O5 C21 C22 C27 -68.0(4) .
O6 C21 C22 C23 -68.9(4) .
O5 C21 C22 C23 116.8(3) .
C27 C22 C23 C24 0.0(4) .
C21 C22 C23 C24 175.0(2) .
C27 C22 C23 C28 176.9(3) .
C21 C22 C23 C28 -8.0(4) .
C22 C23 C24 C25 -0.4(4) .
C28 C23 C24 C25 -177.5(3) .
C23 C24 C25 C26 0.5(4) .
C23 C24 C25 S1 -178.7(2) .
O9 S1 C25 C24 -165.9(2) .
O10 S1 C25 C24 -35.1(3) .
C29 S1 C25 C24 78.7(3) .
O9 S1 C25 C26 14.9(3) .
O10 S1 C25 C26 145.7(2) .
C29 S1 C25 C26 -100.5(3) .
C24 C25 C26 C27 -0.2(5) .
S1 C25 C26 C27 179.0(2) .
C25 C26 C27 C22 -0.1(5) .
C23 C22 C27 C26 0.3(4) .
C21 C22 C27 C26 -175.1(3) .
Mn1 O8 C28 O7 -15.8(5) 1_556
Mn1 O8 C28 C23 162.1(2) 1_556
C24 C23 C28 O7 144.0(3) .
C22 C23 C28 O7 -33.0(4) .
C24 C23 C28 O8 -34.1(4) .
C22 C23 C28 O8 148.9(3) .
O9 S1 C29 C34 -14.9(3) .
O10 S1 C29 C34 -145.5(2) .
C25 S1 C29 C34 100.2(3) .
O9 S1 C29 C30 163.3(2) .
O10 S1 C29 C30 32.6(3) .
C25 S1 C29 C30 -81.7(3) .
C34 C29 C30 C31 0.3(5) .
S1 C29 C30 C31 -177.8(2) .
C29 C30 C31 C32 2.1(5) .
C30 C31 C32 C33 -2.2(5) .
C30 C31 C32 C35 179.4(3) .
C31 C32 C33 C34 -0.1(4) .
C35 C32 C33 C34 178.1(3) .
C31 C32 C33 C36 -179.4(3) .
C35 C32 C33 C36 -1.2(4) .
C30 C29 C34 C33 -2.7(4) .
S1 C29 C34 C33 175.5(2) .
C32 C33 C34 C29 2.6(4) .
C36 C33 C34 C29 -178.1(3) .
Mn2 O13 C35 O14 120.2(3) 1_656
Mn2 O13 C35 C32 -62.5(3) 1_656
C31 C32 C35 O14 81.0(4) .
C33 C32 C35 O14 -97.3(3) .
C31 C32 C35 O13 -96.6(3) .
C33 C32 C35 O13 85.1(4) .
Mn2 O12 C36 O11 138.0(3) 1_656
Mn2 O12 C36 C33 -42.1(4) 1_656
C34 C33 C36 O11 -28.1(4) .
C32 C33 C36 O11 151.2(3) .
C34 C33 C36 O12 151.9(3) .
C32 C33 C36 O12 -28.8(4) .
